data_2209879
loop_
_publ_author_name
'Aghabozorg, Hossein'
'Ghadermazi, Mohammad'
'Sheshmani, Shabnam'

_publ_section_title
;
 A novel proton-transfer compound: piperazinium oxalate monohydrate
;
_journal_coeditor_code HK2071
_journal_issue 8
_journal_name_full 'Acta Crystallographica Section E'
_journal_page_first o3287
_journal_page_last o3289
_journal_paper_doi 10.1107/S1600536806025359
_journal_volume 62
_journal_year 2006
_chemical_formula_moiety 'C4 H12 N2 2+ , C2 O4 2- , H2 O'
_chemical_formula_sum 'C6 H14 N2 O5'
_chemical_formula_weight 194.19
_chemical_name_systematic
;
piperazinium oxalate monohydrate
;
_space_group_IT_number 14
_symmetry_cell_setting monoclinic
_symmetry_space_group_name_Hall '-P 2ybc'
_symmetry_space_group_name_H-M 'P 1 21/c 1'
_atom_sites_solution_hydrogens geom
_atom_sites_solution_primary direct
_atom_sites_solution_secondary difmap
_audit_creation_method SHELXL97
_cell_angle_alpha 90.00
_cell_angle_beta 96.858(6)
_cell_angle_gamma 90.00
_cell_formula_units_Z 4
_cell_length_a 11.983(3)
_cell_length_b 6.4802(18)
_cell_length_c 11.256(3)
_cell_measurement_reflns_used 1292
_cell_measurement_temperature 120(2)
_cell_measurement_theta_max 28.44
_cell_measurement_theta_min 3.68
_cell_volume 867.8(4)
_computing_cell_refinement 'SAINT-Plus (Bruker, 1998)'
_computing_data_collection 'SMART (Bruker, 1998)'
_computing_data_reduction SAINT-Plus
_computing_molecular_graphics SHELXTL
_computing_publication_material SHELXTL
_computing_structure_refinement SHELXTL
_computing_structure_solution 'SHELXTL (Sheldrick, 1997)'
_diffrn_ambient_temperature 120(2)
_diffrn_measured_fraction_theta_full 0.940
_diffrn_measured_fraction_theta_max 0.940
_diffrn_measurement_device_type 'Bruker Smart 1000 CCD area-detector'
_diffrn_measurement_method '\f and \w'
_diffrn_radiation_monochromator graphite
_diffrn_radiation_source 'fine-focus sealed tube'
_diffrn_radiation_type MoK\a
_diffrn_radiation_wavelength 0.71073
_diffrn_reflns_av_R_equivalents 0.0652
_diffrn_reflns_av_sigmaI/netI 0.1034
_diffrn_reflns_limit_h_max 14
_diffrn_reflns_limit_h_min -11
_diffrn_reflns_limit_k_max 7
_diffrn_reflns_limit_k_min -7
_diffrn_reflns_limit_l_max 13
_diffrn_reflns_limit_l_min -13
_diffrn_reflns_number 4334
_diffrn_reflns_theta_full 26.02
_diffrn_reflns_theta_max 26.02
_diffrn_reflns_theta_min 1.71
_exptl_absorpt_coefficient_mu 0.129
_exptl_absorpt_correction_T_max 0.9979
_exptl_absorpt_correction_T_min 0.9979
_exptl_absorpt_correction_type multi-scan
_exptl_absorpt_process_details '(SADABS; Sheldrick, 1998)'
_exptl_crystal_colour colourless
_exptl_crystal_density_diffrn 1.486
_exptl_crystal_density_method 'not measured'
_exptl_crystal_description cube
_exptl_crystal_F_000 416
_exptl_crystal_size_max 0.02
_exptl_crystal_size_mid 0.02
_exptl_crystal_size_min 0.02
_refine_diff_density_max 0.464
_refine_diff_density_min -0.321
_refine_ls_extinction_method none
_refine_ls_goodness_of_fit_ref 0.926
_refine_ls_hydrogen_treatment constr
_refine_ls_matrix_type full
_refine_ls_number_parameters 118
_refine_ls_number_reflns 1591
_refine_ls_number_restraints 0
_refine_ls_restrained_S_all 0.926
_refine_ls_R_factor_all 0.1025
_refine_ls_R_factor_gt 0.0706
_refine_ls_shift/su_max 0.001
_refine_ls_shift/su_mean 0.000
_refine_ls_structure_factor_coef Fsqd
_refine_ls_weighting_details 'calc w = 1/[\s^2^(Fo^2^)+(0.0845P)] where P=(Fo^2^+2Fc^2^)/3'
_refine_ls_weighting_scheme calc
_refine_ls_wR_factor_gt 0.1587
_refine_ls_wR_factor_ref 0.1682
_reflns_number_gt 930
_reflns_number_total 1591
_reflns_threshold_expression I>2\s(I)
_cod_data_source_file hk2071.cif
_cod_data_source_block I
_cod_original_sg_symbol_H-M 'P 21/c'
_cod_database_code 2209879
_cod_database_fobs_code 2209879

loop_
_symmetry_equiv_pos_as_xyz
'x, y, z'
'-x, y+1/2, -z+1/2'
'-x, -y, -z'
'x, -y-1/2, z-1/2'

loop_
_atom_site_type_symbol
_atom_site_label
_atom_site_fract_x
_atom_site_fract_y
_atom_site_fract_z
_atom_site_U_iso_or_equiv
_atom_site_adp_type
_atom_site_calc_flag
_atom_site_refinement_flags
_atom_site_occupancy
O O1 0.2538(2) -0.1275(4) 0.8455(2) 0.0199(6) Uani d . 1
O O2 0.1052(2) 0.0230(4) 0.7409(2) 0.0181(6) Uani d . 1
O O3 0.2384(2) 0.1518(4) 0.5788(2) 0.0191(6) Uani d . 1
O O4 0.3903(2) 0.0522(4) 0.7014(2) 0.0183(6) Uani d . 1
C C1 0.2090(3) -0.0179(5) 0.7619(3) 0.0134(8) Uani d . 1
C C2 0.2852(3) 0.0705(5) 0.6720(3) 0.0146(8) Uani d . 1
N N1A 0.0297(2) 0.1325(5) 0.1011(3) 0.0141(7) Uani d . 1
H H1AA 0.0748 0.2336 0.1388 0.017 Uiso calc R 1
H H1AB -0.0227 0.0956 0.1507 0.017 Uiso calc R 1
C C1A -0.0287(3) 0.2149(6) -0.0135(3) 0.0155(8) Uani d . 1
H H1AE 0.0276 0.2649 -0.0643 0.019 Uiso calc R 1
H H1AF -0.0768 0.3329 0.0034 0.019 Uiso calc R 1
C C2A 0.0995(3) -0.0502(6) 0.0788(3) 0.0162(8) Uani d . 1
H H2AA 0.1355 -0.1055 0.1560 0.019 Uiso calc R 1
H H2AB 0.1597 -0.0081 0.0307 0.019 Uiso calc R 1
N N1B 0.4990(2) 0.3562(5) 0.5969(3) 0.0149(7) Uani d . 1
H H1BA 0.4658 0.2490 0.6331 0.018 Uiso calc R 1
H H1BB 0.5640 0.3914 0.6446 0.018 Uiso calc R 1
C C1B 0.5272(3) 0.2882(6) 0.4768(3) 0.0169(8) Uani d . 1
H H1BE 0.4581 0.2402 0.4274 0.020 Uiso calc R 1
H H1BF 0.5809 0.1717 0.4867 0.020 Uiso calc R 1
C C2B 0.4219(3) 0.5355(6) 0.5850(3) 0.0174(8) Uani d . 1
H H2BA 0.4059 0.5803 0.6654 0.021 Uiso calc R 1
H H2BB 0.3499 0.4949 0.5386 0.021 Uiso calc R 1
O O1S 0.2643(3) 0.0599(5) 0.3416(3) 0.0484(11) Uani d . 1
H H1SA 0.2602 0.0859 0.4150 0.073 Uiso d R 1
H H1SB 0.2656 -0.0698 0.3305 0.073 Uiso d R 1

loop_
_atom_site_aniso_label
_atom_site_aniso_U_11
_atom_site_aniso_U_22
_atom_site_aniso_U_33
_atom_site_aniso_U_12
_atom_site_aniso_U_13
_atom_site_aniso_U_23
O1 0.0208(15) 0.0210(14) 0.0185(13) 0.0027(12) 0.0046(11) 0.0063(11)
O2 0.0116(13) 0.0217(15) 0.0213(13) -0.0017(11) 0.0039(10) 0.0021(11)
O3 0.0189(14) 0.0223(15) 0.0167(13) 0.0032(12) 0.0044(10) 0.0034(11)
O4 0.0144(13) 0.0187(14) 0.0230(13) 0.0010(11) 0.0073(11) 0.0034(11)
C1 0.0135(18) 0.0116(19) 0.0152(17) -0.0016(15) 0.0024(14) -0.0048(14)
C2 0.0143(19) 0.0095(19) 0.0205(18) 0.0009(15) 0.0043(15) -0.0023(15)
N1A 0.0129(16) 0.0137(16) 0.0169(15) -0.0057(13) 0.0064(12) -0.0018(12)
C1A 0.0123(19) 0.0136(19) 0.0217(19) 0.0023(15) 0.0060(15) 0.0042(15)
C2A 0.0127(18) 0.0183(19) 0.0177(17) 0.0018(16) 0.0026(14) 0.0030(15)
N1B 0.0134(16) 0.0135(16) 0.0180(15) -0.0065(13) 0.0036(12) 0.0032(12)
C1B 0.0136(19) 0.0169(19) 0.0209(19) -0.0020(16) 0.0052(15) -0.0050(16)
C2B 0.0131(18) 0.021(2) 0.0199(18) -0.0018(16) 0.0082(15) 0.0002(16)
O1S 0.099(3) 0.0253(18) 0.0213(16) -0.0035(19) 0.0097(17) -0.0028(14)

loop_
_atom_type_symbol
_atom_type_description
_atom_type_scat_dispersion_real
_atom_type_scat_dispersion_imag
_atom_type_scat_source
C C 0.0033 0.0016 'International Tables Vol C Tables 4.2.6.8 and 6.1.1.4'
H H 0.0000 0.0000 'International Tables Vol C Tables 4.2.6.8 and 6.1.1.4'
N N 0.0061 0.0033 'International Tables Vol C Tables 4.2.6.8 and 6.1.1.4'
O O 0.0106 0.0060 'International Tables Vol C Tables 4.2.6.8 and 6.1.1.4'

loop_
_geom_angle_atom_site_label_1
_geom_angle_atom_site_label_2
_geom_angle_atom_site_label_3
_geom_angle_site_symmetry_1
_geom_angle_site_symmetry_3
_geom_angle
_geom_angle_publ_flag
O1 C1 O2 . . 125.7(3) yes
O1 C1 C2 . . 117.9(3) ?
O2 C1 C2 . . 116.3(3) ?
O3 C2 O4 . . 126.3(3) yes
O3 C2 C1 . . 117.7(3) ?
O4 C2 C1 . . 116.0(3) ?
C2A N1A C1A . . 110.8(3) yes
C2A N1A H1AA . . 109.5 ?
C1A N1A H1AA . . 109.5 ?
C2A N1A H1AB . . 109.5 ?
C1A N1A H1AB . . 109.5 ?
H1AA N1A H1AB . . 108.1 ?
N1A C1A C2A . 3 110.4(3) ?
N1A C1A H1AE . . 109.6 ?
C2A C1A H1AE 3 . 109.6 ?
N1A C1A H1AF . . 109.6 ?
C2A C1A H1AF 3 . 109.6 ?
H1AE C1A H1AF . . 108.1 ?
N1A C2A C1A . 3 110.6(3) ?
N1A C2A H2AA . . 109.5 ?
C1A C2A H2AA 3 . 109.5 ?
N1A C2A H2AB . . 109.5 ?
C1A C2A H2AB 3 . 109.5 ?
H2AA C2A H2AB . . 108.1 ?
C2B N1B C1B . . 110.8(3) yes
C2B N1B H1BA . . 109.5 ?
C1B N1B H1BA . . 109.5 ?
C2B N1B H1BB . . 109.5 ?
C1B N1B H1BB . . 109.5 ?
H1BA N1B H1BB . . 108.1 ?
N1B C1B C2B . 3_666 110.0(3) ?
N1B C1B H1BE . . 109.7 ?
C2B C1B H1BE 3_666 . 109.7 ?
N1B C1B H1BF . . 109.7 ?
C2B C1B H1BF 3_666 . 109.7 ?
H1BE C1B H1BF . . 108.2 ?
N1B C2B C1B . 3_666 110.7(3) ?
N1B C2B H2BA . . 109.5 ?
C1B C2B H2BA 3_666 . 109.5 ?
N1B C2B H2BB . . 109.5 ?
C1B C2B H2BB 3_666 . 109.5 ?
H2BA C2B H2BB . . 108.1 ?
H1SA O1S H1SB . . 110.0 ?

loop_
_geom_bond_atom_site_label_1
_geom_bond_atom_site_label_2
_geom_bond_site_symmetry_2
_geom_bond_distance
_geom_bond_publ_flag
O1 C1 . 1.248(4) yes
O2 C1 . 1.267(4) yes
O3 C2 . 1.246(4) yes
O4 C2 . 1.268(4) yes
C1 C2 . 1.552(5) ?
N1A C2A . 1.488(5) yes
N1A C1A . 1.491(5) yes
N1A H1AA . 0.9200 ?
N1A H1AB . 0.9200 ?
C1A C2A 3 1.501(5) ?
C1A H1AE . 0.9900 ?
C1A H1AF . 0.9900 ?
C2A C1A 3 1.501(5) ?
C2A H2AA . 0.9900 ?
C2A H2AB . 0.9900 ?
N1B C2B . 1.481(5) yes
N1B C1B . 1.497(5) yes
N1B H1BA . 0.9200 ?
N1B H1BB . 0.9200 ?
C1B C2B 3_666 1.505(5) ?
C1B H1BE . 0.9900 ?
C1B H1BF . 0.9900 ?
C2B C1B 3_666 1.505(5) ?
C2B H2BA . 0.9900 ?
C2B H2BB . 0.9900 ?
O1S H1SA . 0.8501 ?
O1S H1SB . 0.8500 ?

loop_
_geom_hbond_atom_site_label_D
_geom_hbond_atom_site_label_H
_geom_hbond_atom_site_label_A
_geom_hbond_site_symmetry_A
_geom_hbond_distance_DH
_geom_hbond_distance_HA
_geom_hbond_distance_DA
_geom_hbond_angle_DHA
_geom_hbond_publ_flag
N1B H1BA O4 . 0.92 1.79 2.707(4) 175 yes
N1A H1AA O2 4_565 0.92 1.96 2.818(4) 154 yes
N1A H1AA O3 4_565 0.92 2.27 2.902(4) 125 yes
N1A H1AB O2 3_556 0.92 1.83 2.735(4) 167 yes
N1B H1BB O1 2_656 0.92 2.18 2.958(4) 142 yes
N1B H1BB O4 2_656 0.92 2.04 2.794(4) 138 yes
O1S H1SA O3 . 0.85 1.94 2.789(4) 175 yes
O1S H1SB O1 4_555 0.85 1.98 2.805(4) 165 yes

loop_
_geom_torsion_atom_site_label_1
_geom_torsion_atom_site_label_2
_geom_torsion_atom_site_label_3
_geom_torsion_atom_site_label_4
_geom_torsion_site_symmetry_4
_geom_torsion
_geom_torsion_publ_flag
O1 C1 C2 O3 . 169.0(3) yes
O2 C1 C2 O3 . -8.8(5) yes
O1 C1 C2 O4 . -11.0(5) yes
O2 C1 C2 O4 . 171.2(3) yes
C2A N1A C1A C2A 3 57.1(4) ?
C1A N1A C2A C1A 3 -57.2(4) ?
C2B N1B C1B C2B 3_666 57.3(4) ?
C1B N1B C2B C1B 3_666 -57.7(4) ?
